data_2227758
loop_
_publ_author_name
'Hu, Xiaoqin'

_publ_section_title
;
 <i>catena</i>-Poly[[[dipyridinecopper(II)]-\m-2,3,5,6-tetramethylbenzene-1,4-dicarboxylato]
 monohydrate]
;
_journal_coeditor_code LH5099
_journal_issue 10
_journal_name_full 'Acta Crystallographica Section E'
_journal_page_first m1301
_journal_paper_doi 10.1107/S1600536810036913
_journal_volume 66
_journal_year 2010
_chemical_formula_iupac '[Cu (C12 H12 O4) (C5 H5 N)2], H2 O'
_chemical_formula_moiety 'C22 H22 Cu N2 O4, H2 O'
_chemical_formula_sum 'C22 H24 Cu N2 O5'
_chemical_formula_weight 459.98
_chemical_name_systematic
;
<i>catena</i>-Poly[[[dipyridinecopper(II)]-\m-2,3,5,6-tetramethylbenzene-
1,4-dicarboxylato] monohydrate]
;
_space_group_IT_number 15
_symmetry_cell_setting monoclinic
_symmetry_space_group_name_Hall '-C 2yc'
_symmetry_space_group_name_H-M 'C 1 2/c 1'
_atom_sites_solution_hydrogens geom
_atom_sites_solution_primary direct
_atom_sites_solution_secondary difmap
_cell_angle_alpha 90.00
_cell_angle_beta 108.4810(10)
_cell_angle_gamma 90.00
_cell_formula_units_Z 4
_cell_length_a 13.3280(8)
_cell_length_b 17.1434(11)
_cell_length_c 10.7390(7)
_cell_measurement_reflns_used 3713
_cell_measurement_temperature 298(2)
_cell_measurement_theta_max 27.5
_cell_measurement_theta_min 2.4
_cell_volume 2327.2(3)
_computing_cell_refinement 'SAINT-Plus (Bruker, 2007)'
_computing_data_collection 'SMART (Bruker, 2007)'
_computing_data_reduction 'SAINT-Plus (Bruker, 2007)'
_computing_molecular_graphics 'SHELXTL (Sheldrick, 2008) and PLATON (Spek, 2009)'
_computing_publication_material 'SHELXTL (Sheldrick, 2008)'
_computing_structure_refinement 'SHELXL97 (Sheldrick, 2008)'
_computing_structure_solution 'SHELXS97 (Sheldrick, 2008)'
_diffrn_ambient_temperature 298(2)
_diffrn_measured_fraction_theta_full 0.999
_diffrn_measured_fraction_theta_max 0.974
_diffrn_measurement_device_type 'Bruker SMART CCD'
_diffrn_measurement_method '\f and \w scans'
_diffrn_radiation_monochromator graphite
_diffrn_radiation_source 'fine-focus sealed tube'
_diffrn_radiation_type MoK\a
_diffrn_radiation_wavelength 0.71073
_diffrn_reflns_av_R_equivalents 0.0169
_diffrn_reflns_av_sigmaI/netI 0.0205
_diffrn_reflns_limit_h_max 10
_diffrn_reflns_limit_h_min -17
_diffrn_reflns_limit_k_max 21
_diffrn_reflns_limit_k_min -19
_diffrn_reflns_limit_l_max 13
_diffrn_reflns_limit_l_min -10
_diffrn_reflns_number 6747
_diffrn_reflns_theta_full 25.24
_diffrn_reflns_theta_max 27.5
_diffrn_reflns_theta_min 2.4
_diffrn_standards_decay_% 0
_diffrn_standards_interval_count 0
_diffrn_standards_number 0
_exptl_absorpt_coefficient_mu 0.971
_exptl_absorpt_correction_T_max 0.9264
_exptl_absorpt_correction_T_min 0.8680
_exptl_absorpt_correction_type multi-scan
_exptl_absorpt_process_details '(SADBAS; Sheldrick, 1996)'
_exptl_crystal_colour blue
_exptl_crystal_density_diffrn 1.313
_exptl_crystal_density_method 'not measured'
_exptl_crystal_description block
_exptl_crystal_F_000 956
_exptl_crystal_size_max 0.15
_exptl_crystal_size_mid 0.10
_exptl_crystal_size_min 0.08
_refine_diff_density_max 0.336
_refine_diff_density_min -0.311
_refine_ls_extinction_method none
_refine_ls_goodness_of_fit_ref 1.057
_refine_ls_hydrogen_treatment mixed
_refine_ls_matrix_type full
_refine_ls_number_parameters 142
_refine_ls_number_reflns 2594
_refine_ls_number_restraints 0
_refine_ls_restrained_S_all 1.057
_refine_ls_R_factor_all 0.0339
_refine_ls_R_factor_gt 0.0293
_refine_ls_shift/su_max 0.000
_refine_ls_shift/su_mean 0.000
_refine_ls_structure_factor_coef Fsqd
_refine_ls_weighting_details 'calc w=1/[\s^2^(Fo^2^)+(0.0467P)^2^+1.7750P] where P=(Fo^2^+2Fc^2^)/3'
_refine_ls_weighting_scheme calc
_refine_ls_wR_factor_gt 0.0831
_refine_ls_wR_factor_ref 0.0863
_reflns_number_gt 2283
_reflns_number_total 2594
_reflns_threshold_expression I>2\s(I)
_cod_data_source_file lh5099.cif
_cod_data_source_block I
_cod_original_sg_symbol_H-M 'C 2/c'
_cod_database_code 2227758
_cod_database_fobs_code 2227758

loop_
_symmetry_equiv_pos_as_xyz
'x, y, z'
'-x, y, -z+1/2'
'x+1/2, y+1/2, z'
'-x+1/2, y+1/2, -z+1/2'
'-x, -y, -z'
'x, -y, z-1/2'
'-x+1/2, -y+1/2, -z'
'x+1/2, -y+1/2, z-1/2'

loop_
_atom_site_type_symbol
_atom_site_label
_atom_site_fract_x
_atom_site_fract_y
_atom_site_fract_z
_atom_site_U_iso_or_equiv
_atom_site_adp_type
_atom_site_calc_flag
_atom_site_refinement_flags
_atom_site_occupancy
_atom_site_disorder_assembly
_atom_site_disorder_group
Cu Cu1 0.0000 0.0000 0.0000 0.02763(11) Uani d S 1 . .
O O2 0.07772(9) 0.07930(7) -0.06903(12) 0.0326(3) Uani d . 1 . .
N N1 -0.12716(11) 0.06855(8) -0.04454(14) 0.0313(3) Uani d . 1 . .
O O1 0.10913(11) 0.10867(8) 0.14011(13) 0.0418(3) Uani d . 1 . .
C C1 0.12054(13) 0.12134(9) 0.03160(17) 0.0294(3) Uani d . 1 . .
C C2 0.18792(13) 0.18884(9) 0.01433(16) 0.0289(3) Uani d . 1 . .
C C3 0.13967(13) 0.25988(10) -0.03235(17) 0.0312(4) Uani d . 1 . .
C C5 0.29738(13) 0.17762(10) 0.04732(17) 0.0315(4) Uani d . 1 . .
C C11 -0.17376(16) 0.08364(12) 0.0463(2) 0.0416(4) Uani d . 1 . .
H H11 -0.1455 0.0619 0.1294 0.050 Uiso calc R 1 . .
C C7 -0.16747(16) 0.10076(13) -0.1635(2) 0.0451(5) Uani d . 1 . .
H H7 -0.1352 0.0910 -0.2270 0.054 Uiso calc R 1 . .
C C4 0.02162(15) 0.26957(12) -0.0624(2) 0.0474(5) Uani d . 1 . .
H H4A -0.0085 0.2213 -0.0462 0.071 Uiso calc R 1 . .
H H4B -0.0097 0.2840 -0.1528 0.071 Uiso calc R 1 . .
H H4C 0.0081 0.3096 -0.0073 0.071 Uiso calc R 1 . .
C C6 0.34512(16) 0.09915(12) 0.0956(3) 0.0512(5) Uani d . 1 . .
H H6A 0.2904 0.0640 0.1001 0.077 Uiso calc R 1 . .
H H6B 0.3961 0.1048 0.1813 0.077 Uiso calc R 1 . .
H H6C 0.3793 0.0788 0.0361 0.077 Uiso calc R 1 . .
C C9 -0.3036(2) 0.16249(18) -0.1002(3) 0.0691(7) Uani d . 1 . .
H H9 -0.3636 0.1938 -0.1193 0.083 Uiso calc R 1 . .
C C10 -0.2619(2) 0.13013(15) 0.0210(3) 0.0598(6) Uani d . 1 . .
H H10 -0.2928 0.1394 0.0861 0.072 Uiso calc R 1 . .
C C8 -0.2556(2) 0.14817(16) -0.1942(2) 0.0634(7) Uani d . 1 . .
H H8 -0.2823 0.1702 -0.2774 0.076 Uiso calc R 1 . .
O O01 0.0000 0.21858(15) 0.2500 0.0601(6) Uani d S 1 . .
H H1A 0.040(2) 0.1861(19) 0.216(3) 0.094(11) Uiso d . 1 . .

loop_
_atom_site_aniso_label
_atom_site_aniso_U_11
_atom_site_aniso_U_22
_atom_site_aniso_U_33
_atom_site_aniso_U_12
_atom_site_aniso_U_13
_atom_site_aniso_U_23
Cu1 0.02676(16) 0.02207(16) 0.03625(18) -0.00754(10) 0.01309(12) 0.00071(10)
O2 0.0348(6) 0.0276(6) 0.0381(7) -0.0120(5) 0.0153(5) -0.0013(5)
N1 0.0316(7) 0.0265(7) 0.0372(8) -0.0057(6) 0.0128(6) -0.0004(6)
O1 0.0521(8) 0.0389(7) 0.0396(7) -0.0136(6) 0.0222(6) 0.0006(6)
C1 0.0286(8) 0.0235(8) 0.0385(9) -0.0048(6) 0.0140(7) 0.0024(6)
C2 0.0308(8) 0.0242(8) 0.0332(8) -0.0089(6) 0.0121(6) -0.0012(6)
C3 0.0280(8) 0.0278(8) 0.0382(9) -0.0059(6) 0.0113(7) 0.0009(7)
C5 0.0307(8) 0.0245(8) 0.0400(9) -0.0049(6) 0.0120(7) 0.0023(7)
C11 0.0478(11) 0.0397(10) 0.0400(10) 0.0014(8) 0.0180(8) 0.0000(8)
C7 0.0462(11) 0.0508(12) 0.0397(10) 0.0010(9) 0.0154(8) 0.0041(9)
C4 0.0315(9) 0.0413(11) 0.0705(14) -0.0024(8) 0.0178(9) 0.0140(10)
C6 0.0395(10) 0.0303(10) 0.0824(16) -0.0018(8) 0.0175(10) 0.0143(10)
C9 0.0547(14) 0.0729(18) 0.0800(18) 0.0285(13) 0.0219(13) 0.0116(14)
C10 0.0622(14) 0.0614(15) 0.0669(15) 0.0164(12) 0.0364(12) 0.0021(12)
C8 0.0574(14) 0.0753(17) 0.0524(13) 0.0182(12) 0.0102(11) 0.0181(12)
O01 0.0687(16) 0.0490(14) 0.0683(15) 0.000 0.0296(13) 0.000

loop_
_atom_type_symbol
_atom_type_description
_atom_type_scat_dispersion_real
_atom_type_scat_dispersion_imag
_atom_type_scat_source
C C 0.0033 0.0016 'International Tables Vol C Tables 4.2.6.8 and 6.1.1.4'
H H 0.0000 0.0000 'International Tables Vol C Tables 4.2.6.8 and 6.1.1.4'
N N 0.0061 0.0033 'International Tables Vol C Tables 4.2.6.8 and 6.1.1.4'
O O 0.0106 0.0060 'International Tables Vol C Tables 4.2.6.8 and 6.1.1.4'
Cu Cu 0.3201 1.2651 'International Tables Vol C Tables 4.2.6.8 and 6.1.1.4'

loop_
_geom_angle_atom_site_label_1
_geom_angle_atom_site_label_2
_geom_angle_atom_site_label_3
_geom_angle_site_symmetry_1
_geom_angle_site_symmetry_3
_geom_angle
_geom_angle_publ_flag
O2 Cu1 O2 . 5 180.00(6) ?
O2 Cu1 N1 . . 90.64(5) ?
O2 Cu1 N1 5 . 89.36(5) ?
O2 Cu1 N1 . 5 89.36(5) ?
O2 Cu1 N1 5 5 90.65(5) ?
N1 Cu1 N1 . 5 180.0 ?
C1 O2 Cu1 . . 102.52(10) ?
C11 N1 C7 . . 118.53(17) ?
C11 N1 Cu1 . . 119.71(13) ?
C7 N1 Cu1 . . 121.76(13) ?
O1 C1 O2 . . 122.84(15) ?
O1 C1 C2 . . 120.22(15) ?
O2 C1 C2 . . 116.93(14) ?
C3 C2 C5 . . 122.37(14) ?
C3 C2 C1 . . 119.25(14) ?
C5 C2 C1 . . 118.37(15) ?
C2 C3 C5 . 7 118.98(15) ?
C2 C3 C4 . . 120.19(15) ?
C5 C3 C4 7 . 120.80(16) ?
C2 C5 C3 . 7 118.64(15) ?
C2 C5 C6 . . 120.10(15) ?
C3 C5 C6 7 . 121.25(16) ?
N1 C11 C10 . . 122.3(2) ?
N1 C11 H11 . . 118.9 ?
C10 C11 H11 . . 118.9 ?
N1 C7 C8 . . 121.7(2) ?
N1 C7 H7 . . 119.1 ?
C8 C7 H7 . . 119.1 ?
C3 C4 H4A . . 109.5 ?
C3 C4 H4B . . 109.5 ?
H4A C4 H4B . . 109.5 ?
C3 C4 H4C . . 109.5 ?
H4A C4 H4C . . 109.5 ?
H4B C4 H4C . . 109.5 ?
C5 C6 H6A . . 109.5 ?
C5 C6 H6B . . 109.5 ?
H6A C6 H6B . . 109.5 ?
C5 C6 H6C . . 109.5 ?
H6A C6 H6C . . 109.5 ?
H6B C6 H6C . . 109.5 ?
C10 C9 C8 . . 119.0(2) ?
C10 C9 H9 . . 120.5 ?
C8 C9 H9 . . 120.5 ?
C9 C10 C11 . . 119.3(2) ?
C9 C10 H10 . . 120.4 ?
C11 C10 H10 . . 120.4 ?
C9 C8 C7 . . 119.2(2) ?
C9 C8 H8 . . 120.4 ?
C7 C8 H8 . . 120.4 ?

loop_
_geom_bond_atom_site_label_1
_geom_bond_atom_site_label_2
_geom_bond_site_symmetry_2
_geom_bond_distance
_geom_bond_publ_flag
Cu1 O2 . 1.9894(11) ?
Cu1 O2 5 1.9894(11) ?
Cu1 N1 . 1.9920(15) ?
Cu1 N1 5 1.9921(15) ?
O2 C1 . 1.273(2) ?
N1 C11 . 1.337(2) ?
N1 C7 . 1.338(3) ?
O1 C1 . 1.241(2) ?
C1 C2 . 1.512(2) ?
C2 C3 . 1.394(2) ?
C2 C5 . 1.401(2) ?
C3 C5 7 1.401(2) ?
C3 C4 . 1.512(2) ?
C5 C3 7 1.401(2) ?
C5 C6 . 1.508(3) ?
C11 C10 . 1.374(3) ?
C11 H11 . 0.9300 ?
C7 C8 . 1.380(3) ?
C7 H7 . 0.9300 ?
C4 H4A . 0.9600 ?
C4 H4B . 0.9600 ?
C4 H4C . 0.9600 ?
C6 H6A . 0.9600 ?
C6 H6B . 0.9600 ?
C6 H6C . 0.9600 ?
C9 C10 . 1.361(4) ?
C9 C8 . 1.377(4) ?
C9 H9 . 0.9300 ?
C10 H10 . 0.9300 ?
C8 H8 . 0.9300 ?
O01 H1A . 0.92(3) ?

loop_
_geom_hbond_atom_site_label_D
_geom_hbond_atom_site_label_H
_geom_hbond_atom_site_label_A
_geom_hbond_site_symmetry_A
_geom_hbond_distance_DH
_geom_hbond_distance_HA
_geom_hbond_distance_DA
_geom_hbond_angle_DHA
O01 H1A O1 . 0.92(3) 1.93(3) 2.854(2) 173(3)

loop_
_geom_torsion_atom_site_label_1
_geom_torsion_atom_site_label_2
_geom_torsion_atom_site_label_3
_geom_torsion_atom_site_label_4
_geom_torsion_site_symmetry_1
_geom_torsion_site_symmetry_2
_geom_torsion_site_symmetry_3
_geom_torsion_site_symmetry_4
_geom_torsion
_geom_torsion_publ_flag
O2 Cu1 O2 C1 5 . . . 93.10(11) ?
N1 Cu1 O2 C1 . . . . 89.16(11) ?
N1 Cu1 O2 C1 5 . . . -90.84(11) ?
O2 Cu1 N1 C11 . . . . -129.39(14) ?
O2 Cu1 N1 C11 5 . . . 50.61(14) ?
O2 Cu1 N1 C7 . . . . 50.15(15) ?
O2 Cu1 N1 C7 5 . . . -129.85(15) ?
Cu1 O2 C1 O1 . . . . -0.1(2) ?
Cu1 O2 C1 C2 . . . . 179.68(12) ?
O1 C1 C2 C3 . . . . -94.9(2) ?
O2 C1 C2 C3 . . . . 85.3(2) ?
O1 C1 C2 C5 . . . . 84.5(2) ?
O2 C1 C2 C5 . . . . -95.3(2) ?
C5 C2 C3 C5 . . . 7 0.2(3) ?
C1 C2 C3 C5 . . . 7 179.58(16) ?
C5 C2 C3 C4 . . . . -178.05(18) ?
C3 C2 C5 C3 . . . 7 -0.2(3) ?
C1 C2 C5 C3 . . . 7 -179.59(16) ?
C3 C2 C5 C6 . . . . -179.15(18) ?
C1 C2 C5 C6 . . . . 1.5(3) ?
C7 N1 C11 C10 . . . . 0.8(3) ?
Cu1 N1 C11 C10 . . . . -179.66(18) ?
C11 N1 C7 C8 . . . . -0.5(3) ?
Cu1 N1 C7 C8 . . . . 179.92(18) ?
C8 C9 C10 C11 . . . . -0.5(4) ?
N1 C11 C10 C9 . . . . -0.3(4) ?
C10 C9 C8 C7 . . . . 0.7(4) ?
N1 C7 C8 C9 . . . . -0.2(4) ?
